data_1515994
loop_
_publ_author_name
'Li, Yiming'
'Pu, Jiahua'
'Jiang, Xuefeng'

_publ_section_title
;
 A highly efficient cu-catalyzed s-transfer reaction: from amine to
 sulfide.
;
_journal_issue 10
_journal_name_full 'Organic letters'
_journal_page_first 2692
_journal_page_last 2695
_journal_paper_doi 10.1021/ol5009747
_journal_volume 16
_journal_year 2014
_chemical_formula_sum 'C17 H16 N2 O3 S2'
_chemical_formula_weight 360.44
_chemical_name_systematic
; 
 ? 
;
_space_group_IT_number 14
_symmetry_cell_setting monoclinic
_symmetry_space_group_name_Hall '-P 2yn'
_symmetry_space_group_name_H-M 'P 1 21/n 1'
_atom_sites_solution_hydrogens geom
_atom_sites_solution_primary direct
_atom_sites_solution_secondary difmap
_audit_creation_method SHELXL-97
_cell_angle_alpha 90.00
_cell_angle_beta 108.855(2)
_cell_angle_gamma 90.00
_cell_formula_units_Z 4
_cell_length_a 10.7362(5)
_cell_length_b 14.1883(7)
_cell_length_c 12.3716(6)
_cell_measurement_temperature 296(2)
_cell_volume 1783.42(15)
_computing_structure_refinement 'SHELXL-97 (Sheldrick, 2008)'
_computing_structure_solution 'SHELXS-97 (Sheldrick, 2008)'
_diffrn_ambient_temperature 296(2)
_diffrn_measured_fraction_theta_full 0.998
_diffrn_measured_fraction_theta_max 0.998
_diffrn_radiation_monochromator graphite
_diffrn_radiation_source 'fine-focus sealed tube'
_diffrn_radiation_type MoK\a
_diffrn_radiation_wavelength 0.71073
_diffrn_reflns_av_R_equivalents 0.0437
_diffrn_reflns_av_sigmaI/netI 0.0289
_diffrn_reflns_limit_h_max 12
_diffrn_reflns_limit_h_min -12
_diffrn_reflns_limit_k_max 16
_diffrn_reflns_limit_k_min -16
_diffrn_reflns_limit_l_max 14
_diffrn_reflns_limit_l_min -14
_diffrn_reflns_number 20355
_diffrn_reflns_theta_full 25.01
_diffrn_reflns_theta_max 25.01
_diffrn_reflns_theta_min 2.26
_exptl_absorpt_coefficient_mu 0.315
_exptl_absorpt_correction_T_max 0.9661
_exptl_absorpt_correction_T_min 0.9141
_exptl_absorpt_correction_type multi-scan
_exptl_absorpt_process_details sadabs
_exptl_crystal_colour colorless
_exptl_crystal_density_diffrn 1.342
_exptl_crystal_density_method 'not measured'
_exptl_crystal_description block
_exptl_crystal_F_000 752
_exptl_crystal_size_max 0.29
_exptl_crystal_size_mid 0.27
_exptl_crystal_size_min 0.11
_refine_diff_density_max 0.336
_refine_diff_density_min -0.273
_refine_diff_density_rms 0.040
_refine_ls_extinction_method none
_refine_ls_goodness_of_fit_ref 1.039
_refine_ls_hydrogen_treatment constr
_refine_ls_matrix_type full
_refine_ls_number_parameters 217
_refine_ls_number_reflns 3132
_refine_ls_number_restraints 0
_refine_ls_restrained_S_all 1.039
_refine_ls_R_factor_all 0.0593
_refine_ls_R_factor_gt 0.0418
_refine_ls_shift/su_max 0.001
_refine_ls_shift/su_mean 0.000
_refine_ls_structure_factor_coef Fsqd
_refine_ls_weighting_details 'calc w=1/[\s^2^(Fo^2^)+(0.0446P)^2^+0.8188P] where P=(Fo^2^+2Fc^2^)/3'
_refine_ls_weighting_scheme calc
_refine_ls_wR_factor_gt 0.0983
_refine_ls_wR_factor_ref 0.1102
_reflns_number_gt 2358
_reflns_number_total 3132
_reflns_threshold_expression >2sigma(I)
_cod_data_source_file ol5009747_si_002.cif
_cod_data_source_block z
_cod_depositor_comments
;
The following automatic conversions were performed:

'_symmetry_cell_setting' value 'Monoclinic' changed to 'monoclinic'
according to
/usr/data/users/saulius/crontab/automatic-downloads/rss-feeds/ACS/lib/dictionaries/cif_core.dic
dictionary named 'cif_core.dic' version 2.4.2 from 2011-04-26.

Automatic conversion script
Id: cif_fix_values 2281 2013-09-26 08:29:07Z andrius 

 Adding full bibliography for 1515994.cif.
;
_cod_original_sg_symbol_H-M P2(1)/n
_cod_database_code 1515994

loop_
_symmetry_equiv_pos_as_xyz
'x, y, z'
'-x+1/2, y+1/2, -z+1/2'
'-x, -y, -z'
'x-1/2, -y-1/2, z-1/2'

loop_
_atom_site_label
_atom_site_type_symbol
_atom_site_fract_x
_atom_site_fract_y
_atom_site_fract_z
_atom_site_U_iso_or_equiv
_atom_site_adp_type
_atom_site_occupancy
_atom_site_symmetry_multiplicity
_atom_site_calc_flag
_atom_site_refinement_flags
S1 S 0.66248(6) 0.03413(5) 0.92244(6) 0.0593(2) Uani 1 1 d .
S2 S 0.63164(6) 0.36699(5) 1.24514(5) 0.0549(2) Uani 1 1 d .
O1 O 0.76794(18) 0.58624(16) 1.01297(17) 0.0823(7) Uani 1 1 d .
O2 O 0.75493(18) 0.38241(14) 1.33164(14) 0.0679(5) Uani 1 1 d .
O3 O 0.51543(18) 0.35298(14) 1.27560(16) 0.0698(5) Uani 1 1 d .
N1 N 0.6558(2) 0.54153(18) 1.0239(2) 0.0714(7) Uani 1 1 d .
N2 N 0.60008(19) 0.46045(15) 1.16296(16) 0.0544(5) Uani 1 1 d .
H2B H 0.5214 0.4828 1.1416 0.065 Uiso 1 1 calc R
C1 C 0.8522(3) -0.0613(2) 0.7645(2) 0.0677(8) Uani 1 1 d .
H1A H 0.8615 -0.0003 0.7406 0.081 Uiso 1 1 calc R
C2 C 0.8544(3) -0.1361(3) 0.6947(3) 0.0761(9) Uani 1 1 d .
H2A H 0.8658 -0.1255 0.6243 0.091 Uiso 1 1 calc R
C3 C 0.8401(3) -0.2256(2) 0.7283(3) 0.0780(9) Uani 1 1 d .
H3A H 0.8425 -0.2763 0.6813 0.094 Uiso 1 1 calc R
C4 C 0.8221(3) -0.2409(2) 0.8318(3) 0.0818(9) Uani 1 1 d .
H4A H 0.8102 -0.3019 0.8542 0.098 Uiso 1 1 calc R
C5 C 0.8216(3) -0.1664(2) 0.9019(2) 0.0703(8) Uani 1 1 d .
H5A H 0.8112 -0.1775 0.9726 0.084 Uiso 1 1 calc R
C6 C 0.8364(2) -0.07553(19) 0.8695(2) 0.0529(6) Uani 1 1 d .
C7 C 0.8328(2) 0.0057(2) 0.9459(2) 0.0617(7) Uani 1 1 d .
H7A H 0.8782 0.0596 0.9279 0.074 Uiso 1 1 calc R
H7B H 0.8758 -0.0113 1.0251 0.074 Uiso 1 1 calc R
C8 C 0.6665(2) 0.12575(17) 1.0184(2) 0.0487(6) Uani 1 1 d .
C9 C 0.5445(2) 0.1600(2) 1.0163(2) 0.0587(7) Uani 1 1 d .
H9A H 0.4683 0.1331 0.9669 0.070 Uiso 1 1 calc R
C10 C 0.5350(2) 0.2324(2) 1.0854(2) 0.0600(7) Uani 1 1 d .
H10A H 0.4526 0.2548 1.0829 0.072 Uiso 1 1 calc R
C11 C 0.6479(2) 0.27291(18) 1.15946(19) 0.0485(6) Uani 1 1 d .
C12 C 0.7694(2) 0.2394(2) 1.1630(2) 0.0602(7) Uani 1 1 d .
H12A H 0.8453 0.2663 1.2129 0.072 Uiso 1 1 calc R
C13 C 0.7791(2) 0.1663(2) 1.0931(2) 0.0600(7) Uani 1 1 d .
H13A H 0.8615 0.1439 1.0959 0.072 Uiso 1 1 calc R
C14 C 0.6937(2) 0.50547(18) 1.1260(2) 0.0507(6) Uani 1 1 d .
C15 C 0.8272(3) 0.5232(2) 1.1831(2) 0.0673(8) Uani 1 1 d .
H15A H 0.8764 0.5039 1.2563 0.081 Uiso 1 1 calc R
C16 C 0.8685(3) 0.5729(2) 1.1113(3) 0.0687(8) Uani 1 1 d .
C17 C 0.9965(3) 0.6160(3) 1.1149(3) 0.1004(12) Uani 1 1 d .
H17A H 1.0615 0.6029 1.1874 0.151 Uiso 1 1 calc R
H17B H 0.9860 0.6830 1.1048 0.151 Uiso 1 1 calc R
H17C H 1.0244 0.5900 1.0549 0.151 Uiso 1 1 calc R

loop_
_atom_site_aniso_label
_atom_site_aniso_U_11
_atom_site_aniso_U_22
_atom_site_aniso_U_33
_atom_site_aniso_U_23
_atom_site_aniso_U_13
_atom_site_aniso_U_12
S1 0.0524(4) 0.0561(4) 0.0615(4) -0.0094(3) 0.0077(3) -0.0050(3)
S2 0.0529(4) 0.0676(5) 0.0406(3) 0.0010(3) 0.0099(3) 0.0114(3)
O1 0.0576(12) 0.1036(17) 0.0748(13) 0.0233(12) 0.0063(10) -0.0149(11)
O2 0.0662(12) 0.0812(14) 0.0418(9) -0.0055(9) -0.0027(8) 0.0149(10)
O3 0.0703(12) 0.0852(15) 0.0635(11) 0.0080(10) 0.0348(10) 0.0145(10)
N1 0.0500(13) 0.0918(19) 0.0622(14) 0.0173(13) 0.0041(11) -0.0093(12)
N2 0.0414(11) 0.0666(15) 0.0512(12) 0.0054(10) 0.0092(9) 0.0138(10)
C1 0.0698(18) 0.068(2) 0.0715(19) 0.0012(16) 0.0309(15) -0.0137(15)
C2 0.089(2) 0.090(3) 0.0595(18) -0.0105(18) 0.0380(16) -0.0102(18)
C3 0.090(2) 0.073(2) 0.076(2) -0.0258(18) 0.0336(17) -0.0071(17)
C4 0.115(3) 0.057(2) 0.078(2) -0.0030(17) 0.0384(19) -0.0037(18)
C5 0.093(2) 0.068(2) 0.0539(16) -0.0004(15) 0.0292(15) -0.0050(16)
C6 0.0480(14) 0.0578(17) 0.0523(15) -0.0068(13) 0.0154(11) -0.0070(12)
C7 0.0543(15) 0.0619(18) 0.0650(17) -0.0115(14) 0.0140(13) -0.0069(13)
C8 0.0469(13) 0.0502(15) 0.0462(13) 0.0038(11) 0.0111(10) -0.0032(11)
C9 0.0418(13) 0.0689(19) 0.0566(15) -0.0038(14) 0.0037(11) -0.0073(12)
C10 0.0397(13) 0.075(2) 0.0627(16) -0.0036(15) 0.0128(12) 0.0040(12)
C11 0.0423(13) 0.0581(16) 0.0416(12) 0.0017(11) 0.0089(10) 0.0043(11)
C12 0.0396(13) 0.0714(19) 0.0600(16) -0.0166(14) 0.0030(11) -0.0005(12)
C13 0.0413(13) 0.0686(18) 0.0650(16) -0.0137(14) 0.0100(12) 0.0036(12)
C14 0.0469(14) 0.0531(16) 0.0462(14) -0.0048(12) 0.0068(11) 0.0084(11)
C15 0.0499(15) 0.081(2) 0.0577(16) 0.0056(15) -0.0013(13) 0.0008(14)
C16 0.0495(15) 0.069(2) 0.0756(19) -0.0028(16) 0.0040(14) -0.0032(14)
C17 0.062(2) 0.108(3) 0.118(3) 0.010(2) 0.0107(19) -0.0205(19)

loop_
_atom_type_symbol
_atom_type_description
_atom_type_scat_dispersion_real
_atom_type_scat_dispersion_imag
_atom_type_scat_source
C C 0.0033 0.0016 'International Tables Vol C Tables 4.2.6.8 and 6.1.1.4'
H H 0.0000 0.0000 'International Tables Vol C Tables 4.2.6.8 and 6.1.1.4'
N N 0.0061 0.0033 'International Tables Vol C Tables 4.2.6.8 and 6.1.1.4'
O O 0.0106 0.0060 'International Tables Vol C Tables 4.2.6.8 and 6.1.1.4'
S S 0.1246 0.1234 'International Tables Vol C Tables 4.2.6.8 and 6.1.1.4'

loop_
_geom_angle_atom_site_label_1
_geom_angle_atom_site_label_2
_geom_angle_atom_site_label_3
_geom_angle
C8 S1 C7 104.83(12)
O2 S2 O3 120.12(12)
O2 S2 N2 107.31(12)
O3 S2 N2 104.67(11)
O2 S2 C11 108.80(11)
O3 S2 C11 108.68(12)
N2 S2 C11 106.43(11)
C16 O1 N1 108.1(2)
C14 N1 O1 105.2(2)
C14 N2 S2 123.41(16)
C14 N2 H2B 118.3
S2 N2 H2B 118.3
C2 C1 C6 120.8(3)
C2 C1 H1A 119.6
C6 C1 H1A 119.6
C3 C2 C1 120.2(3)
C3 C2 H2A 119.9
C1 C2 H2A 119.9
C2 C3 C4 119.8(3)
C2 C3 H3A 120.1
C4 C3 H3A 120.1
C5 C4 C3 120.0(3)
C5 C4 H4A 120.0
C3 C4 H4A 120.0
C4 C5 C6 121.0(3)
C4 C5 H5A 119.5
C6 C5 H5A 119.5
C5 C6 C1 118.2(3)
C5 C6 C7 120.6(2)
C1 C6 C7 121.1(3)
C6 C7 S1 107.59(17)
C6 C7 H7A 110.2
S1 C7 H7A 110.2
C6 C7 H7B 110.2
S1 C7 H7B 110.2
H7A C7 H7B 108.5
C13 C8 C9 118.8(2)
C13 C8 S1 125.7(2)
C9 C8 S1 115.49(19)
C10 C9 C8 120.9(2)
C10 C9 H9A 119.5
C8 C9 H9A 119.5
C9 C10 C11 120.0(2)
C9 C10 H10A 120.0
C11 C10 H10A 120.0
C12 C11 C10 119.7(2)
C12 C11 S2 121.59(19)
C10 C11 S2 118.67(19)
C11 C12 C13 120.3(2)
C11 C12 H12A 119.9
C13 C12 H12A 119.9
C12 C13 C8 120.3(2)
C12 C13 H13A 119.9
C8 C13 H13A 119.9
N1 C14 N2 118.0(2)
N1 C14 C15 111.5(2)
N2 C14 C15 130.5(2)
C16 C15 C14 105.6(2)
C16 C15 H15A 127.2
C14 C15 H15A 127.2
C15 C16 O1 109.6(2)
C15 C16 C17 134.9(3)
O1 C16 C17 115.4(3)
C16 C17 H17A 109.5
C16 C17 H17B 109.5
H17A C17 H17B 109.5
C16 C17 H17C 109.5
H17A C17 H17C 109.5
H17B C17 H17C 109.5

loop_
_geom_bond_atom_site_label_1
_geom_bond_atom_site_label_2
_geom_bond_distance
S1 C8 1.752(3)
S1 C7 1.802(3)
S2 O2 1.4246(18)
S2 O3 1.4290(19)
S2 N2 1.638(2)
S2 C11 1.748(3)
O1 C16 1.353(3)
O1 N1 1.405(3)
N1 C14 1.300(3)
N2 C14 1.387(3)
N2 H2B 0.8600
C1 C2 1.373(4)
C1 C6 1.378(4)
C1 H1A 0.9300
C2 C3 1.361(4)
C2 H2A 0.9300
C3 C4 1.372(4)
C3 H3A 0.9300
C4 C5 1.368(4)
C4 H4A 0.9300
C5 C6 1.375(4)
C5 H5A 0.9300
C6 C7 1.498(4)
C7 H7A 0.9700
C7 H7B 0.9700
C8 C13 1.387(3)
C8 C9 1.389(3)
C9 C10 1.362(4)
C9 H9A 0.9300
C10 C11 1.386(3)
C10 H10A 0.9300
C11 C12 1.376(3)
C12 C13 1.376(4)
C12 H12A 0.9300
C13 H13A 0.9300
C14 C15 1.401(3)
C15 C16 1.319(4)
C15 H15A 0.9300
C16 C17 1.492(4)
C17 H17A 0.9600
C17 H17B 0.9600
C17 H17C 0.9600

loop_
_geom_torsion_atom_site_label_1
_geom_torsion_atom_site_label_2
_geom_torsion_atom_site_label_3
_geom_torsion_atom_site_label_4
_geom_torsion
C16 O1 N1 C14 0.6(3)
O2 S2 N2 C14 42.9(2)
O3 S2 N2 C14 171.61(19)
C11 S2 N2 C14 -73.4(2)
C6 C1 C2 C3 0.5(5)
C1 C2 C3 C4 0.6(5)
C2 C3 C4 C5 -1.5(5)
C3 C4 C5 C6 1.3(5)
C4 C5 C6 C1 -0.2(4)
C4 C5 C6 C7 178.7(3)
C2 C1 C6 C5 -0.6(4)
C2 C1 C6 C7 -179.5(3)
C5 C6 C7 S1 -82.8(3)
C1 C6 C7 S1 96.1(3)
C8 S1 C7 C6 177.59(19)
C7 S1 C8 C13 1.0(3)
C7 S1 C8 C9 -179.9(2)
C13 C8 C9 C10 0.4(4)
S1 C8 C9 C10 -178.7(2)
C8 C9 C10 C11 -0.1(4)
C9 C10 C11 C12 -0.2(4)
C9 C10 C11 S2 179.0(2)
O2 S2 C11 C12 -14.4(3)
O3 S2 C11 C12 -146.8(2)
N2 S2 C11 C12 101.0(2)
O2 S2 C11 C10 166.5(2)
O3 S2 C11 C10 34.0(2)
N2 S2 C11 C10 -78.2(2)
C10 C11 C12 C13 0.3(4)
S2 C11 C12 C13 -178.9(2)
C11 C12 C13 C8 0.0(4)
C9 C8 C13 C12 -0.3(4)
S1 C8 C13 C12 178.7(2)
O1 N1 C14 N2 176.8(2)
O1 N1 C14 C15 -0.8(3)
S2 N2 C14 N1 144.5(2)
S2 N2 C14 C15 -38.4(4)
N1 C14 C15 C16 0.8(4)
N2 C14 C15 C16 -176.4(3)
C14 C15 C16 O1 -0.4(4)
C14 C15 C16 C17 179.5(4)
N1 O1 C16 C15 -0.1(4)
N1 O1 C16 C17 -180.0(3)
